data_7131725
loop_
_publ_author_name
'Akhdar, Ayman'
'Nauton, Lionel'
'Jouffret, Laurent'
'Faure, Sophie'
'Gautier, Arnaud'

_publ_section_title
;
 Cage-like structures based on constrained cyclic arylopeptoids.
;
_journal_issue 52
_journal_name_full 'Chemical communications (Cambridge, England)'
_journal_page_first 8087
_journal_page_last 8090
_journal_paper_doi 10.1039/d3cc01956j
_journal_volume 59
_journal_year 2023
_chemical_formula_sum 'C264 H280 N24 O48'
_chemical_formula_weight 4557.10
_space_group_crystal_system monoclinic
_space_group_IT_number 15
_space_group_name_Hall '-C 2yc'
_space_group_name_H-M_alt 'C 1 2/c 1'
_atom_sites_solution_hydrogens geom
_audit_creation_method SHELXL-2018/3
_audit_update_record
;
2022-11-21 deposited with the CCDC.	2023-05-30 downloaded from the CCDC.
;
_cell_angle_alpha 90
_cell_angle_beta 90.235(7)
_cell_angle_gamma 90
_cell_formula_units_Z 1
_cell_length_a 28.490(8)
_cell_length_b 7.868(2)
_cell_length_c 27.678(7)
_cell_measurement_reflns_used 4006
_cell_measurement_temperature 296.(2)
_cell_measurement_theta_max 18.5717
_cell_measurement_theta_min 2.7780
_cell_volume 6204(3)
_computing_cell_refinement 'APEX3 v2019.11-0 (Bruker AXS)'
_computing_data_collection 'APEX 2'
_computing_data_reduction 'SAINT V8.40B (Bruker Nano, Inc., 2019)'
_computing_molecular_graphics 'shelXle (C.B. Huebschle, rev 994)'
_computing_structure_refinement 'SHELXL-2018/3 (Sheldrick, 2018)'
_computing_structure_solution 'SHELXT 2018/2 (Sheldrick, 2018)'
_diffrn_ambient_temperature 296.(2)
_diffrn_detector_area_resol_mean 8.3333
_diffrn_measured_fraction_theta_full 0.844
_diffrn_measured_fraction_theta_max 0.844
_diffrn_measurement_device_type 'Bruker APEX-II CCD'
_diffrn_measurement_method '\f and \w scans'
_diffrn_radiation_type MoK\a
_diffrn_radiation_wavelength 0.71073
_diffrn_reflns_av_R_equivalents 0.2005
_diffrn_reflns_av_unetI/netI 0.1318
_diffrn_reflns_Laue_measured_fraction_full 0.844
_diffrn_reflns_Laue_measured_fraction_max 0.844
_diffrn_reflns_limit_h_max 32
_diffrn_reflns_limit_h_min -31
_diffrn_reflns_limit_k_max 9
_diffrn_reflns_limit_k_min -8
_diffrn_reflns_limit_l_max 30
_diffrn_reflns_limit_l_min -31
_diffrn_reflns_number 64251
_diffrn_reflns_point_group_measured_fraction_full 0.844
_diffrn_reflns_point_group_measured_fraction_max 0.844
_diffrn_reflns_theta_full 24.313
_diffrn_reflns_theta_max 24.313
_diffrn_reflns_theta_min 2.047
_diffrn_source molybdene
_exptl_absorpt_coefficient_mu 0.084
_exptl_absorpt_correction_T_max 0.99
_exptl_absorpt_correction_T_min 0.81
_exptl_absorpt_correction_type numerical
_exptl_absorpt_process_details
;
SADABS-2016/2 - Bruker AXS area detector scaling and absorption correction
;
_exptl_crystal_colour brown
_exptl_crystal_density_diffrn 1.220
_exptl_crystal_density_method 'not measured'
_exptl_crystal_description rod
_exptl_crystal_F_000 2416
_exptl_crystal_size_max 0.388
_exptl_crystal_size_mid 0.076
_exptl_crystal_size_min 0.063
_refine_diff_density_max 0.768
_refine_diff_density_min -0.449
_refine_diff_density_rms 0.147
_refine_ls_extinction_coef 0.0083(13)
_refine_ls_extinction_expression Fc^*^=kFc[1+0.001xFc^2^\l^3^/sin(2\q)]^-1/4^
_refine_ls_extinction_method 'SHELXL-2018/3 (Sheldrick 2018)'
_refine_ls_goodness_of_fit_ref 1.041
_refine_ls_hydrogen_treatment constr
_refine_ls_matrix_type full
_refine_ls_number_parameters 384
_refine_ls_number_reflns 4266
_refine_ls_number_restraints 0
_refine_ls_restrained_S_all 1.041
_refine_ls_R_factor_all 0.2249
_refine_ls_R_factor_gt 0.1313
_refine_ls_shift/su_max 0.000
_refine_ls_shift/su_mean 0.000
_refine_ls_structure_factor_coef Fsqd
_refine_ls_weighting_details 'w=1/[\s^2^(Fo^2^)+(0.1878P)^2^+53.0275P] where P=(Fo^2^+2Fc^2^)/3'
_refine_ls_weighting_scheme calc
_refine_ls_wR_factor_gt 0.3281
_refine_ls_wR_factor_ref 0.3843
_reflns_Friedel_coverage 0.000
_reflns_number_gt 2303
_reflns_number_total 4266
_reflns_threshold_expression 'I > 2\s(I)'
_cod_data_source_file d3cc01956j2.cif
_cod_data_source_block AKIII051_a
_cod_depositor_comments 'Adding full bibliography for 7131725.cif.'
_cod_original_sg_symbol_H-M 'C 2/c'
_cod_database_code 7131725
_shelx_shelxl_version_number 2018/3
_shelx_space_group_comment
;
The symmetry employed for this shelxl refinement is uniquely defined
by the following loop, which should always be used as a source of
symmetry information in preference to the above space-group names.
They are only intended as comments.
;
_shelx_estimated_absorpt_t_min 0.968
_shelx_estimated_absorpt_t_max 0.995

loop_
_space_group_symop_operation_xyz
'x, y, z'
'-x, y, -z+1/2'
'x+1/2, y+1/2, z'
'-x+1/2, y+1/2, -z+1/2'
'-x, -y, -z'
'x, -y, z-1/2'
'-x+1/2, -y+1/2, -z'
'x+1/2, -y+1/2, z-1/2'

loop_
_atom_site_label
_atom_site_type_symbol
_atom_site_fract_x
_atom_site_fract_y
_atom_site_fract_z
_atom_site_U_iso_or_equiv
_atom_site_adp_type
_atom_site_occupancy
_atom_site_site_symmetry_order
_atom_site_calc_flag
_atom_site_refinement_flags_posn
_atom_site_refinement_flags_adp
_atom_site_refinement_flags_occupancy
_atom_site_disorder_assembly
_atom_site_disorder_group
O001 O 0.3846(2) -0.0183(8) 0.5590(2) 0.0536(17) Uani 1 1 d . . . . .
O002 O 0.3794(2) 0.5367(8) 0.4504(2) 0.0535(17) Uani 1 1 d . . . . .
N003 N 0.3946(2) 0.2240(8) 0.6015(2) 0.0409(18) Uani 1 1 d . . . . .
O004 O 0.2637(3) 0.1391(7) 0.7089(2) 0.071(2) Uani 1 1 d . . . . .
N005 N 0.2546(2) -0.0541(8) 0.6488(2) 0.0408(18) Uani 1 1 d . . . . .
N006 N 0.3861(2) 0.2827(8) 0.4154(2) 0.0429(18) Uani 1 1 d . . . . .
O007 O 0.3291(2) 0.7832(8) 0.4989(2) 0.075(2) Uani 1 1 d . . . . .
C008 C 0.5284(3) 0.2242(10) 0.5277(3) 0.043(2) Uani 1 1 d . . . . .
H008 H 0.558097 0.218426 0.541619 0.052 Uiso 1 1 calc R U . . .
C009 C 0.5229(3) 0.2790(10) 0.4810(3) 0.051(2) Uani 1 1 d . . . . .
H009 H 0.548946 0.312408 0.463258 0.061 Uiso 1 1 calc R U . . .
C00A C 0.4903(3) 0.1790(11) 0.5532(3) 0.047(2) Uani 1 1 d . . . . .
H00A H 0.494283 0.148574 0.585430 0.056 Uiso 1 1 calc R U . . .
C00B C 0.4118(3) -0.0294(12) 0.6775(3) 0.052(2) Uani 1 1 d . . . . .
H00B H 0.437064 0.017101 0.661003 0.062 Uiso 1 1 calc R U . . .
C00C C 0.3319(3) 0.5541(10) 0.3416(3) 0.047(2) Uani 1 1 d . . . . .
C00D C 0.3302(3) -0.0477(11) 0.6924(3) 0.048(2) Uani 1 1 d . . . . .
C00E C 0.3750(3) 0.5292(11) 0.3640(3) 0.052(2) Uani 1 1 d . . . . .
C00F C 0.4052(3) 0.1231(13) 0.5660(3) 0.056(3) Uani 1 1 d . . . . .
C00G C 0.3796(3) 0.4515(13) 0.4143(3) 0.053(2) Uani 1 1 d . . . . .
C00H C 0.4148(4) 0.6742(12) 0.3000(4) 0.058(3) Uani 1 1 d . . . . .
H00H H 0.442586 0.712670 0.286292 0.069 Uiso 1 1 calc R U . . .
C00I C 0.4152(4) 0.5865(12) 0.3420(3) 0.059(3) Uani 1 1 d . . . . .
H00I H 0.443930 0.564029 0.356758 0.071 Uiso 1 1 calc R U . . .
C00J C 0.4465(3) 0.1756(11) 0.5342(3) 0.047(2) Uani 1 1 d . . . . .
C00K C 0.4787(4) 0.2848(11) 0.4603(3) 0.052(3) Uani 1 1 d . . . . .
H00K H 0.474679 0.326602 0.429152 0.062 Uiso 1 1 calc R U . . .
C00L C 0.4400(3) 0.2270(11) 0.4867(3) 0.050(2) Uani 1 1 d . . . . .
C00M C 0.3824(4) -0.2223(11) 0.7358(3) 0.058(3) Uani 1 1 d . . . . .
H00M H 0.387767 -0.305399 0.759062 0.070 Uiso 1 1 calc R U . . .
C00N C 0.4198(3) -0.1521(12) 0.7119(3) 0.054(3) Uani 1 1 d . . . . .
H00N H 0.450293 -0.187056 0.718966 0.065 Uiso 1 1 calc R U . . .
C00O C 0.3674(4) 0.0257(11) 0.6670(3) 0.053(2) Uani 1 1 d . . . . .
C00P C 0.3717(5) 0.7053(11) 0.2779(3) 0.069(3) Uani 1 1 d . . . . .
H00P H 0.370272 0.768692 0.249574 0.082 Uiso 1 1 calc R U . . .
C00Q C 0.3375(4) -0.1723(10) 0.7259(3) 0.048(2) Uani 1 1 d . . . . .
H00Q H 0.312300 -0.222270 0.741731 0.058 Uiso 1 1 calc R U . . .
C00R C 0.2805(4) 0.0204(12) 0.6847(3) 0.059(3) Uani 1 1 d . . . . .
C00S C 0.3305(4) 0.6407(12) 0.2985(3) 0.056(3) Uani 1 1 d . . . . .
H00S H 0.301955 0.656682 0.282772 0.067 Uiso 1 1 calc R U . . .
C00T C 0.2646(4) -0.3590(13) 0.6489(3) 0.064(3) Uani 1 1 d . . . . .
C00U C 0.2711(4) -0.2034(11) 0.6226(3) 0.066(3) Uani 1 1 d . . . . .
H00C H 0.254438 -0.211082 0.592089 0.079 Uiso 1 1 calc R U . . .
H00D H 0.304200 -0.189479 0.615628 0.079 Uiso 1 1 calc R U . . .
C00V C 0.4317(4) 0.1045(13) 0.3580(4) 0.071(3) Uani 1 1 d . . . . .
H00E H 0.428006 0.023464 0.332382 0.107 Uiso 1 1 calc R U . . .
H00F H 0.447608 0.051919 0.384766 0.107 Uiso 1 1 calc R U . . .
H00G H 0.449718 0.199485 0.346781 0.107 Uiso 1 1 calc R U . . .
C00W C 0.3553(3) 0.1732(12) 0.6333(4) 0.061(3) Uani 1 1 d . . . . .
H00J H 0.328695 0.141003 0.613388 0.073 Uiso 1 1 calc R U . . .
H00L H 0.346019 0.270294 0.652635 0.073 Uiso 1 1 calc R U . . .
C00X C 0.3831(4) 0.1664(12) 0.3744(4) 0.068(3) Uani 1 1 d . . . . .
H00X H 0.370198 0.232766 0.347481 0.081 Uiso 1 1 calc R U . . .
C00Y C 0.4137(4) 0.3960(11) 0.6094(4) 0.064(3) Uani 1 1 d . . . . .
H00Y H 0.438594 0.411967 0.585470 0.077 Uiso 1 1 calc R U . . .
C00Z C 0.3900(4) 0.2107(13) 0.4649(3) 0.064(3) Uani 1 1 d . . . . .
H00O H 0.381322 0.091557 0.463958 0.076 Uiso 1 1 calc R U . . .
H00R H 0.367988 0.268713 0.485847 0.076 Uiso 1 1 calc R U . . .
O010 O 0.2463(4) 0.9583(11) 0.4863(4) 0.129(3) Uani 1 1 d . . . . .
C011 C 0.4358(4) 0.4221(14) 0.6577(4) 0.079(3) Uani 1 1 d . . . . .
H01A H 0.459784 0.338259 0.662695 0.118 Uiso 1 1 calc R U . . .
H01B H 0.412361 0.411442 0.682305 0.118 Uiso 1 1 calc R U . . .
H01C H 0.449453 0.533562 0.659113 0.118 Uiso 1 1 calc R U . . .
C012 C 0.2613(4) -0.4846(15) 0.6705(4) 0.075(3) Uani 1 1 d . . . . .
H012 H 0.258716 -0.585378 0.687896 0.090 Uiso 1 1 calc R U . . .
C013 C 0.2109(3) 0.0206(12) 0.6345(4) 0.067(3) Uani 1 1 d . . . . .
H01D H 0.207516 0.008625 0.599815 0.080 Uiso 1 1 calc R U . . .
H01E H 0.212066 0.141158 0.641718 0.080 Uiso 1 1 calc R U . . .
C014 C 0.3754(4) 0.5320(14) 0.5982(5) 0.097(4) Uani 1 1 d . . . . .
H01F H 0.388596 0.643521 0.601953 0.146 Uiso 1 1 calc R U . . .
H01G H 0.349702 0.518277 0.620163 0.146 Uiso 1 1 calc R U . . .
H01H H 0.364408 0.517799 0.565646 0.146 Uiso 1 1 calc R U . . .
C015 C 0.3499(5) 0.0205(13) 0.3819(4) 0.090(4) Uani 1 1 d . . . . .
H01I H 0.345187 -0.037976 0.351820 0.135 Uiso 1 1 calc R U . . .
H01J H 0.320391 0.062721 0.393395 0.135 Uiso 1 1 calc R U . . .
H01K H 0.362986 -0.056566 0.405229 0.135 Uiso 1 1 calc R U . . .
O016 O 0.2341(6) 1.2825(17) 0.4448(5) 0.197(6) Uani 1 1 d . . . . .

loop_
_atom_site_aniso_label
_atom_site_aniso_U_11
_atom_site_aniso_U_22
_atom_site_aniso_U_33
_atom_site_aniso_U_23
_atom_site_aniso_U_13
_atom_site_aniso_U_12
O001 0.061(4) 0.047(4) 0.053(4) -0.004(3) -0.003(3) -0.008(3)
O002 0.063(4) 0.057(4) 0.041(4) -0.023(3) -0.010(3) -0.003(3)
N003 0.054(5) 0.026(4) 0.043(4) 0.006(3) 0.012(4) 0.002(3)
O004 0.127(6) 0.025(3) 0.062(4) -0.008(3) 0.009(4) 0.007(4)
N005 0.062(5) 0.024(4) 0.036(4) -0.009(3) -0.009(4) 0.003(3)
N006 0.066(5) 0.031(4) 0.031(4) 0.007(3) -0.015(3) -0.001(3)
O007 0.080(5) 0.062(4) 0.084(5) -0.022(4) -0.008(4) 0.001(4)
C008 0.042(6) 0.038(5) 0.050(6) 0.006(4) 0.000(5) 0.013(4)
C009 0.051(6) 0.035(5) 0.067(7) 0.000(5) 0.012(5) -0.002(4)
C00A 0.047(6) 0.051(6) 0.042(5) -0.005(4) -0.007(5) 0.004(5)
C00B 0.056(6) 0.056(6) 0.043(5) -0.003(5) 0.000(5) -0.007(5)
C00C 0.056(6) 0.026(4) 0.060(6) 0.007(4) -0.001(5) -0.002(4)
C00D 0.046(6) 0.035(5) 0.061(6) -0.002(5) -0.021(5) -0.001(4)
C00E 0.056(6) 0.037(5) 0.063(6) 0.013(5) 0.009(5) 0.009(5)
C00F 0.067(7) 0.047(6) 0.053(6) 0.008(5) -0.017(5) 0.005(6)
C00G 0.044(6) 0.057(7) 0.056(6) -0.014(6) -0.008(5) -0.006(5)
C00H 0.063(7) 0.048(6) 0.062(7) 0.004(5) 0.004(6) -0.004(5)
C00I 0.062(7) 0.060(6) 0.056(6) 0.009(5) 0.002(5) 0.009(5)
C00J 0.059(7) 0.047(5) 0.036(5) -0.015(4) 0.004(5) 0.008(5)
C00K 0.077(7) 0.047(5) 0.031(5) -0.007(4) -0.016(5) 0.002(5)
C00L 0.053(6) 0.052(6) 0.045(6) -0.005(5) -0.002(5) 0.001(5)
C00M 0.100(9) 0.034(5) 0.040(5) -0.001(4) -0.011(6) -0.001(6)
C00N 0.048(6) 0.051(6) 0.064(6) 0.001(6) -0.009(5) 0.014(5)
C00O 0.069(7) 0.043(5) 0.048(5) 0.021(5) -0.007(5) -0.003(5)
C00P 0.148(12) 0.030(5) 0.028(5) 0.002(4) 0.017(7) 0.024(6)
C00Q 0.061(7) 0.029(5) 0.055(6) 0.010(5) -0.004(5) -0.003(4)
C00R 0.088(8) 0.035(5) 0.053(6) 0.017(5) 0.003(6) -0.010(6)
C00S 0.067(7) 0.055(6) 0.047(6) -0.022(5) -0.007(5) 0.006(5)
C00T 0.104(9) 0.035(6) 0.052(6) 0.003(5) 0.000(6) 0.003(5)
C00U 0.105(8) 0.040(6) 0.053(6) -0.004(5) -0.015(6) 0.008(5)
C00V 0.088(8) 0.050(6) 0.076(7) -0.012(5) -0.021(6) 0.007(6)
C00W 0.061(6) 0.052(6) 0.069(6) 0.008(5) -0.003(5) 0.003(5)
C00X 0.087(8) 0.049(6) 0.067(7) -0.006(5) -0.006(6) -0.002(6)
C00Y 0.095(8) 0.036(5) 0.062(7) 0.000(5) 0.012(6) 0.005(5)
C00Z 0.078(7) 0.059(6) 0.053(6) 0.005(5) -0.018(5) -0.001(5)
O010 0.153(9) 0.083(6) 0.151(9) 0.011(6) -0.014(7) -0.009(6)
C011 0.109(9) 0.062(7) 0.065(7) -0.002(6) -0.002(6) -0.011(6)
C012 0.105(9) 0.046(6) 0.074(7) -0.009(6) -0.001(6) 0.002(6)
C013 0.064(7) 0.050(6) 0.087(7) 0.010(6) -0.004(6) -0.002(5)
C014 0.097(9) 0.066(7) 0.129(11) 0.015(7) 0.014(8) 0.036(7)
C015 0.135(11) 0.053(7) 0.083(8) -0.018(6) 0.006(7) -0.034(7)
O016 0.309(19) 0.141(10) 0.140(10) 0.012(8) -0.036(11) 0.008(11)

loop_
_atom_type_symbol
_atom_type_description
_atom_type_scat_dispersion_real
_atom_type_scat_dispersion_imag
_atom_type_scat_source
C C 0.0033 0.0016 'International Tables Vol C Tables 4.2.6.8 and 6.1.1.4'
H H 0.0000 0.0000 'International Tables Vol C Tables 4.2.6.8 and 6.1.1.4'
N N 0.0061 0.0033 'International Tables Vol C Tables 4.2.6.8 and 6.1.1.4'
O O 0.0106 0.0060 'International Tables Vol C Tables 4.2.6.8 and 6.1.1.4'

loop_
_geom_angle_atom_site_label_1
_geom_angle_atom_site_label_2
_geom_angle_atom_site_label_3
_geom_angle
_geom_angle_site_symmetry_1
_geom_angle_site_symmetry_3
_geom_angle_publ_flag
C00F N003 C00Y 125.8(8) . . ?
C00F N003 C00W 117.5(8) . . ?
C00Y N003 C00W 116.1(7) . . ?
C00R N005 C013 119.5(7) . . ?
C00R N005 C00U 122.0(8) . . ?
C013 N005 C00U 118.5(7) . . ?
C00G N006 C00X 126.5(7) . . ?
C00G N006 C00Z 114.1(7) . . ?
C00X N006 C00Z 118.8(7) . . ?
C00A C008 C009 119.3(8) . . ?
C008 C009 C00K 120.1(9) . . ?
C008 C00A C00J 123.2(8) . . ?
C00O C00B C00N 121.5(9) . . ?
C00S C00C C00E 118.6(9) . . ?
C00S C00C C013 123.6(9) . 7_556 ?
C00E C00C C013 117.8(8) . 7_556 ?
C00Q C00D C00O 121.7(8) . . ?
C00Q C00D C00R 119.0(8) . . ?
C00O C00D C00R 119.2(8) . . ?
C00I C00E C00C 119.6(8) . . ?
C00I C00E C00G 117.8(8) . . ?
C00C C00E C00G 122.4(8) . . ?
O001 C00F N003 122.8(9) . . ?
O001 C00F C00J 120.2(9) . . ?
N003 C00F C00J 116.8(8) . . ?
O002 C00G N006 122.3(9) . . ?
O002 C00G C00E 122.3(9) . . ?
N006 C00G C00E 115.4(8) . . ?
C00I C00H C00P 118.2(10) . . ?
C00H C00I C00E 122.9(9) . . ?
C00A C00J C00L 118.7(9) . . ?
C00A C00J C00F 119.6(8) . . ?
C00L C00J C00F 121.6(8) . . ?
C009 C00K C00L 119.4(8) . . ?
C00J C00L C00K 119.2(8) . . ?
C00J C00L C00Z 117.5(8) . . ?
C00K C00L C00Z 123.3(8) . . ?
C00Q C00M C00N 121.1(9) . . ?
C00M C00N C00B 119.2(9) . . ?
C00B C00O C00D 117.7(8) . . ?
C00B C00O C00W 125.2(9) . . ?
C00D C00O C00W 116.9(8) . . ?
C00H C00P C00S 119.7(9) . . ?
C00D C00Q C00M 118.9(9) . . ?
O004 C00R N005 120.2(9) . . ?
O004 C00R C00D 123.1(9) . . ?
N005 C00R C00D 116.7(8) . . ?
C00C C00S C00P 120.8(9) . . ?
C012 C00T C00U 177.2(13) . . ?
C00T C00U N005 113.1(8) . . ?
N003 C00W C00O 113.6(8) . . ?
N006 C00X C015 114.1(8) . . ?
N006 C00X C00V 112.1(8) . . ?
C015 C00X C00V 111.4(9) . . ?
N003 C00Y C011 114.4(8) . . ?
N003 C00Y C014 110.0(9) . . ?
C011 C00Y C014 112.1(9) . . ?
N006 C00Z C00L 113.0(8) . . ?
N005 C013 C00C 115.0(8) . 7_556 ?

loop_
_geom_bond_atom_site_label_1
_geom_bond_atom_site_label_2
_geom_bond_distance
_geom_bond_site_symmetry_2
_geom_bond_publ_flag
O001 C00F 1.272(11) . ?
O002 C00G 1.204(10) . ?
N003 C00F 1.300(11) . ?
N003 C00Y 1.475(11) . ?
N003 C00W 1.481(11) . ?
O004 C00R 1.246(11) . ?
N005 C00R 1.370(11) . ?
N005 C013 1.429(11) . ?
N005 C00U 1.459(11) . ?
N006 C00G 1.341(11) . ?
N006 C00X 1.460(12) . ?
N006 C00Z 1.486(11) . ?
C008 C00A 1.344(12) . ?
C008 C009 1.371(12) . ?
C009 C00K 1.382(12) . ?
C00A C00J 1.352(12) . ?
C00B C00O 1.366(13) . ?
C00B C00N 1.375(12) . ?
C00C C00S 1.375(12) . ?
C00C C00E 1.388(12) . ?
C00C C013 1.508(13) 7_556 ?
C00D C00Q 1.364(12) . ?
C00D C00O 1.399(12) . ?
C00D C00R 1.527(13) . ?
C00E C00I 1.373(13) . ?
C00E C00G 1.526(13) . ?
C00F C00J 1.530(13) . ?
C00H C00I 1.352(13) . ?
C00H C00P 1.391(14) . ?
C00J C00L 1.389(12) . ?
C00K C00L 1.399(13) . ?
C00L C00Z 1.550(13) . ?
C00M C00Q 1.366(13) . ?
C00M C00N 1.372(13) . ?
C00O C00W 1.527(12) . ?
C00P C00S 1.402(14) . ?
C00T C012 1.159(13) . ?
C00T C00U 1.436(14) . ?
C00V C00X 1.538(14) . ?
C00X C015 1.501(14) . ?
C00Y C011 1.488(14) . ?
C00Y C014 1.558(14) . ?
